data_2106355
loop_
_publ_author_name
'd'Amour, H.'
'Denner, W.'
'Schulz, H.'

_publ_section_title
;
 Structure determination of alpha-quartz up to 68*10exp8 Pa
;
_journal_name_full 'Acta Crystallographica B (24,1968-38,1982)'
_journal_page_first 550
_journal_page_last 555
_journal_volume 35
_journal_year 1979
_chemical_formula_sum 'O2 Si'
_chemical_name_systematic 'Si O2'
_space_group_IT_number 154
_symmetry_space_group_name_Hall 'P 32 2"'
_symmetry_space_group_name_H-M 'P 32 2 1'
_cell_angle_alpha 90
_cell_angle_beta 90
_cell_angle_gamma 120
_cell_formula_units_Z 3
_cell_length_a 4.765
_cell_length_b 4.765
_cell_length_c 5.296
_cell_volume 104.137
_citation_journal_id_ASTM ACBCAR
_cod_data_source_file dAmour_ACBCAR_1979_2000.cif
_cod_data_source_block O2Si1
_cod_original_cell_volume 104.1368
_cod_original_formula_sum 'O2 Si1'
_cod_database_code 2106355

loop_
_symmetry_equiv_pos_as_xyz
x,y,z
-y,x-y,z+2/3
-x+y,-x,z+1/3
y,x,-z
-x,-x+y,-z+2/3
x-y,-y,-z+1/3

loop_
_atom_site_label
_atom_site_type_symbol
_atom_site_fract_x
_atom_site_fract_y
_atom_site_fract_z
_atom_site_occupancy
_atom_site_U_iso_or_equiv
O1 O-2 0.409 0.295 0.767 1 0.0
Si1 Si+4 0.456 0 0.6667 1 0.0
